data_2218563
loop_
_publ_author_name
'Legrand, Y. M.'
'Lee, A. van der'
'Barboiu, M.'

_publ_section_title
;
 4-Ammoniobenzamidinium dichloride
;
_journal_coeditor_code WN2252
_journal_issue 6
_journal_name_full 'Acta Crystallographica Section E'
_journal_page_first o967
_journal_page_last o968
_journal_paper_doi 10.1107/S1600536808010179
_journal_volume 64
_journal_year 2008
_chemical_formula_iupac 'C7 H11 N3 2+, 2Cl -'
_chemical_formula_moiety 'C7 H11 N3 2+, 2(Cl -)'
_chemical_formula_sum 'C7 H11 Cl2 N3'
_chemical_formula_weight 208.09
_chemical_name_systematic
;
4-Ammoniobenzamidinium dichloride
;
_space_group_IT_number 15
_symmetry_cell_setting monoclinic
_symmetry_space_group_name_Hall '-C 2yc'
_symmetry_space_group_name_H-M 'C 1 2/c 1'
_atom_sites_solution_hydrogens geom
_atom_sites_solution_primary direct
_cell_angle_alpha 90
_cell_angle_beta 94.920(4)
_cell_angle_gamma 90
_cell_formula_units_Z 4
_cell_length_a 4.1779(2)
_cell_length_b 20.9388(10)
_cell_length_c 11.6260(5)
_cell_measurement_reflns_used 4424
_cell_measurement_temperature 175
_cell_measurement_theta_max 32
_cell_measurement_theta_min 4
_cell_volume 1013.30(8)
_computing_cell_refinement
;
CrysAlis RED (Oxford Diffraction, 2007)
;
_computing_data_collection
;
CrysAlis CCD (Oxford Diffraction, 2007)
;
_computing_data_reduction
;
CrysAlis RED (Oxford Diffraction, 2007)
;
_computing_molecular_graphics
;
CAMERON (Watkin <i>et al.</i>,  1996) and
Mercury (Macrae <i>et al.</i>,  2006)
;
_computing_publication_material 'CRYSTALS (Betteridge <i>et al.</i>,  2003)'
_computing_structure_refinement 'CRYSTALS (Betteridge <i>et al.</i>,  2003)'
_computing_structure_solution 'SIR2004 (Burla <i>et al.</i>,  2003)'
_diffrn_ambient_temperature 175
_diffrn_detector_area_resol_mean 16.0143
_diffrn_measured_fraction_theta_full 0.997
_diffrn_measured_fraction_theta_max 0.933
_diffrn_measurement_device_type 'Oxford Diffraction XCALIBUR'
_diffrn_measurement_method \w
_diffrn_radiation_monochromator graphite
_diffrn_radiation_source 'Enhance (Mo) X-ray Source'
_diffrn_radiation_type 'Mo K\a'
_diffrn_radiation_wavelength 0.71073
_diffrn_reflns_av_R_equivalents 0.018
_diffrn_reflns_limit_h_max 6
_diffrn_reflns_limit_h_min -5
_diffrn_reflns_limit_k_max 29
_diffrn_reflns_limit_k_min -31
_diffrn_reflns_limit_l_max 15
_diffrn_reflns_limit_l_min -17
_diffrn_reflns_number 7752
_diffrn_reflns_theta_full 31.026
_diffrn_reflns_theta_max 32.659
_diffrn_reflns_theta_min 3.893
_diffrn_standards_decay_% 0
_diffrn_standards_interval_count '50 frames'
_diffrn_standards_number '2 frames'
_exptl_absorpt_coefficient_mu 0.593
_exptl_absorpt_correction_T_max 0.97
_exptl_absorpt_correction_T_min 0.95
_exptl_absorpt_correction_type multi-scan
_exptl_absorpt_process_details
;
(CrysAlis RED; Oxford Diffraction, 2007);
empirical absorption correction using spherical harmonics,
implemented in SCALE3 ABSPACK scaling algorithm
;
_exptl_crystal_colour colourless
_exptl_crystal_density_diffrn 1.364
_exptl_crystal_description stick
_exptl_crystal_F_000 432
_exptl_crystal_size_max 0.49
_exptl_crystal_size_mid 0.09
_exptl_crystal_size_min 0.05
_refine_diff_density_max 0.34
_refine_diff_density_min -0.20
_refine_ls_extinction_method None
_refine_ls_goodness_of_fit_ref 1.0049
_refine_ls_hydrogen_treatment constr
_refine_ls_matrix_type full
_refine_ls_number_parameters 59
_refine_ls_number_reflns 1144
_refine_ls_number_restraints 2
_refine_ls_R_factor_all 0.0443
_refine_ls_R_factor_gt 0.0270
_refine_ls_shift/su_max 0.000543
_refine_ls_structure_factor_coef F
_refine_ls_weighting_details
;
 Method, part 1, Chebychev polynomial [Watkin, D. J. (1994). Acta Cryst. A50,
 411-437.  Prince, E. (1982). Mathematical Techniques in Crystallography and
 Materials Science. New York: Springer-Verlag.]
 [weight] = 1.0/[A~0~*T~0~(x)+A~1~*T~1~(x) ... +A~n-1~]*T~n-1~(x)]
 where A~i~ are the Chebychev coefficients listed below and x = Fcalc/Fmax
 Method = Robust Weighting (Prince, 1982)
 W = [weight] * [1-(deltaF/6*sigmaF)^2^]^2^
 A~i~ are  20.0 -14.7 15.4
;
_refine_ls_weighting_scheme calc
_refine_ls_wR_factor_all 0.0421
_refine_ls_wR_factor_gt 0.0335
_refine_ls_wR_factor_ref 0.0335
_reflns_number_gt 1144
_reflns_number_total 1750
_reflns_threshold_expression I>2\s(I)
_cod_data_source_file wn2252.cif
_cod_data_source_block I
_cod_original_sg_symbol_H-M 'C 2/c'
_cod_database_code 2218563
_cod_database_fobs_code 2218563

loop_
_symmetry_equiv_pos_as_xyz
x,y,z
-x,-y,-z
x+1/2,y+1/2,z
-x+1/2,-y+1/2,-z
-x,y,-z+1/2
x,-y,z+1/2
-x+1/2,y+1/2,-z+1/2
x+1/2,-y+1/2,z+1/2

loop_
_atom_site_type_symbol
_atom_site_label
_atom_site_fract_x
_atom_site_fract_y
_atom_site_fract_z
_atom_site_U_iso_or_equiv
_atom_site_adp_type
_atom_site_occupancy
Cl Cl1 0.03602(8) 0.146532(14) 0.92627(3) 0.0297 Uani 1.0000
N N2 0.0839(4) 0.29292(6) 0.84632(10) 0.0380 Uani 1.0000
C C3 0.0000 0.32303(8) 0.7500 0.0271 Uani 1.0000
C C4 0.0000 0.39368(8) 0.7500 0.0236 Uani 1.0000
C C5 -0.1109(3) 0.42664(6) 0.84251(11) 0.0282 Uani 1.0000
C C6 -0.1138(3) 0.49282(6) 0.84200(11) 0.0296 Uani 1.0000
C C7 0.0000 0.52485(8) 0.7500 0.0264 Uani 1.0000
N N8 0.000000(10) 0.59418(7) 0.750000(10) 0.0381 Uani 1.0000
H H9 0.1600 0.3149 0.9089 0.0500 Uiso 1.0000
H H10 0.0659 0.2491 0.8520 0.0500 Uiso 1.0000
H H11 -0.1867 0.4022 0.9091 0.0500 Uiso 1.0000
H H12 -0.1892 0.5181 0.9058 0.0500 Uiso 1.0000
H H13 0.1342 0.6109 0.8006 0.0500 Uiso 0.7500
H H14 -0.1333 0.6116 0.8033 0.0500 Uiso 0.7500

loop_
_atom_site_aniso_label
_atom_site_aniso_U_11
_atom_site_aniso_U_22
_atom_site_aniso_U_33
_atom_site_aniso_U_12
_atom_site_aniso_U_13
_atom_site_aniso_U_23
Cl1 0.04130(17) 0.02485(14) 0.02214(13) -0.00435(13) -0.00233(9) -0.00073(11)
N2 0.0652(9) 0.0209(5) 0.0252(5) -0.0030(5) -0.0122(5) 0.0038(4)
C3 0.0386(9) 0.0198(7) 0.0218(7) 0.0000 -0.0043(6) 0.0000
C4 0.0324(9) 0.0184(6) 0.0191(6) 0.0000 -0.0030(6) 0.0000
C5 0.0403(7) 0.0236(5) 0.0208(5) 0.0006(5) 0.0021(4) 0.0000(4)
C6 0.0379(7) 0.0238(6) 0.0265(5) 0.0036(5) -0.0011(4) -0.0043(4)
C7 0.0275(8) 0.0180(6) 0.0319(8) 0.0000 -0.0074(6) 0.0000
N8 0.0296(8) 0.0177(7) 0.0651(12) 0.0000 -0.0072(8) 0.0000

loop_
_atom_type_symbol
_atom_type_scat_dispersion_real
_atom_type_scat_dispersion_imag
_atom_type_scat_source
C 0.0033 0.0016 'International Tables Vol C 4.2.6.8 and 6.1.1.4'
H 0.0000 0.0000 'International Tables Vol C 4.2.6.8 and 6.1.1.4'
N 0.0061 0.0033 'International Tables Vol C 4.2.6.8 and 6.1.1.4'
Cl 0.1484 0.1585 'International Tables Vol C 4.2.6.8 and 6.1.1.4'

loop_
_geom_angle_atom_site_label_1
_geom_angle_atom_site_label_2
_geom_angle_atom_site_label_3
_geom_angle_site_symmetry_1
_geom_angle_site_symmetry_3
_geom_angle
_geom_angle_publ_flag
C3 N2 H9 . . 120.0 no
C3 N2 H10 . . 121.5 no
H9 N2 H10 . . 118.5 no
N2 C3 N2 . 5_556 122.30(16) no
N2 C3 C4 . . 118.85(8) no
C3 C4 C5 . . 119.75(8) no
C5 C4 C5 5_556 . 120.49(16) no
C4 C5 C6 . . 119.76(13) no
C4 C5 H11 . . 119.5 no
C6 C5 H11 . . 120.7 no
C5 C6 C7 . . 119.04(13) no
C5 C6 H12 . . 122.5 no
C7 C6 H12 . . 118.5 no
C6 C7 N8 . . 119.05(8) no
C6 C7 N8 5_556 . 119.05(8) no
C7 N8 H14 . 5_556 112.8 no
C7 N8 H13 . 5_556 114.3 no
H14 N8 H13 5_556 5_556 77.2 no
C7 N8 H13 . . 114.3 no
H14 N8 H13 5_556 . 84.5 no
H13 N8 H13 5_556 . 131.5 no
C7 N8 H14 . . 112.8 no
H14 N8 H14 5_556 . 134.3 no
H13 N8 H14 5_556 . 84.5 no
H13 N8 H14 . . 77.2 no

loop_
_geom_bond_atom_site_label_1
_geom_bond_atom_site_label_2
_geom_bond_site_symmetry_2
_geom_bond_distance
_geom_bond_publ_flag
N2 C3 . 1.3064(13) no
N2 H9 . 0.896 no
N2 H10 . 0.923 no
C3 C4 . 1.479(2) no
C4 C5 . 1.3904(15) no
C5 C6 . 1.3859(18) no
C5 H11 . 1.002 no
C6 C7 . 1.3810(16) no
C6 H12 . 0.985 no
C7 N8 . 1.452(2) no
N8 H14 5_556 0.942 no
N8 H13 5_556 0.852 no
N8 H13 . 0.852 no
N8 H14 . 0.942 no

loop_
_geom_hbond_atom_site_label_D
_geom_hbond_atom_site_label_H
_geom_hbond_atom_site_label_A
_geom_hbond_site_symmetry_A
_geom_hbond_distance_DH
_geom_hbond_distance_HA
_geom_hbond_distance_DA
_geom_hbond_angle_DHA
_geom_hbond_publ_flag
N2 H9 Cl1 4_557 0.90 2.35 3.2247(13) 166 y
N2 H10 Cl1 . 0.92 2.32 3.2142(13) 162 y
N8 H13 Cl1 3 0.85 2.26 3.1031(6) 173 y
N8 H14 Cl1 3_455 0.94 2.20 3.1369(6) 176 y
C5 H11 Cl1 4_457 1.00 2.70 3.6806(13) 165 y

loop_
_geom_torsion_atom_site_label_1
_geom_torsion_atom_site_label_2
_geom_torsion_atom_site_label_3
_geom_torsion_atom_site_label_4
_geom_torsion
_geom_torsion_publ_flag
C(4) C(5) C(6) C(7) -1.20(10) no
C(5) C(4) C(3) N(2) -40.20(10) no
C(5) C(6) C(7) N(8) -179.40(10) no
